data_9014410
loop_
_publ_author_name
'Arletti, R.'
'Quartieri, S.'
'Vezzalini, G.'

_publ_section_title
;
 Elastic behavior of zeolite boggsite in silicon oil and aqueous medium:
 A case of high-pressure-induced over hydration,
 Sample: P = 3.6 GPa
 Note: assignment of site chemistry does not match chemical analysis
;
_journal_name_full 'American Mineralogist'
_journal_page_first 1247
_journal_page_last 1256
_journal_paper_doi 10.2138/am.2010.3482
_journal_volume 95
_journal_year 2010
_chemical_formula_sum 'Ca3.4 O70.76 Si24'
_chemical_name_mineral Boggsite
_space_group_IT_number 74
_symmetry_space_group_name_Hall '-I 2b 2'
_symmetry_space_group_name_H-M 'I m m a'
_cell_angle_alpha 90
_cell_angle_beta 90
_cell_angle_gamma 90
_cell_formula_units_Z 4
_cell_length_a 19.949
_cell_length_b 23.445
_cell_length_c 12.607
_cell_volume 5896.348
_database_code_amcsd 0017094
_exptl_crystal_density_diffrn 2.188
_cod_original_formula_sum 'Si24 O70.76 Ca3.4'
_cod_database_code 9014410

loop_
_space_group_symop_operation_xyz
x,y,z
1/2+x,1/2+y,1/2+z
x,1/2-y,z
1/2+x,-y,1/2+z
-x,1/2+y,-z
1/2-x,+y,1/2-z
-x,y,z
1/2-x,1/2+y,1/2+z
x,-y,-z
1/2+x,1/2-y,1/2-z
x,1/2+y,-z
1/2+x,+y,1/2-z
-x,1/2-y,z
1/2-x,-y,1/2+z
-x,-y,-z
1/2-x,1/2-y,1/2-z

loop_
_atom_site_label
_atom_site_fract_x
_atom_site_fract_y
_atom_site_fract_z
_atom_site_occupancy
_atom_site_U_iso_or_equiv
_atom_site_type_symbol
_atom_site_attached_hydrogens
Si1 0.18910 0.18800 0.67900 1.00000 0.01500 Si 0
Si2 0.18830 0.02300 0.31800 1.00000 0.01500 Si 0
Si3 0.07880 0.18210 0.83800 1.00000 0.01500 Si 0
Si4 0.08020 0.01830 0.16500 1.00000 0.01500 Si 0
Si5 0.21790 0.07830 0.54200 1.00000 0.01500 Si 0
Si6 0.12600 0.08180 0.96500 1.00000 0.01500 Si 0
O1 0.18700 0.25000 0.61300 1.00000 0.05100 O 0
O2 0.11800 0.17300 0.72600 1.00000 0.05100 O 0
O3 0.20900 0.14500 0.57300 1.00000 0.05100 O 0
O4 0.20400 0.06700 0.41700 1.00000 0.05100 O 0
O5 0.11200 0.04000 0.27700 1.00000 0.05100 O 0
O6 0.09200 0.25000 0.85800 1.00000 0.05100 O 0
O7 0.00000 0.17200 0.81200 1.00000 0.05100 O 0
O8 0.00000 0.02700 0.17200 1.00000 0.05100 O 0
O9 0.17500 0.03700 0.61700 1.00000 0.05100 O 0
O10 0.09300 0.14200 0.94200 1.00000 0.05100 O 0
O11 0.08800 0.07100 0.07800 1.00000 0.05100 O 0
O12 0.20400 0.07300 0.97400 1.00000 0.05100 O 0
O13 0.10600 0.04600 0.86300 1.00000 0.05100 O 0
O14 0.25000 0.19270 0.75000 1.00000 0.05100 O 0
O15 0.25000 -0.04620 0.75000 1.00000 0.05100 O 0
CaX1 0.00000 0.19800 0.11900 0.51000 0.16500 Ca 0
OX2 0.17300 0.15700 0.19500 1.16000 0.16500 O 0
OX3 0.30600 0.25000 0.11500 0.88000 0.16500 O 0
OX4 0.09800 0.15500 0.31500 0.77000 0.16500 O 0
OX5 0.00000 0.25000 0.55900 1.61000 0.16500 O 0
OX6 0.00000 -0.04200 0.44100 1.19000 0.16500 O 0
CaX7 0.07900 0.16300 0.44300 0.37000 0.16500 Ca 0
OX8 0.05040 0.11100 0.60500 0.85000 0.16500 O 0
CaX9 0.01200 0.25000 0.31900 0.45000 0.16500 Ca 0
OX10 0.17500 0.25000 0.00600 1.19000 0.16500 O 0
OX11 0.12300 0.25000 0.23200 1.01000 0.16500 O 0
OX12 0.22200 0.25000 0.15700 0.86000 0.16500 O 0
OX13 0.00000 0.05700 0.35900 0.90000 0.16500 O 0

loop_
_cod_changelog_entry_id
_cod_changelog_entry_author
_cod_changelog_entry_date
_cod_changelog_entry_text
1
;cod-tools version 3.8.0
Id: cif_guess_AMCSD_atom_types 9581 2023-05-17 12:35:41Z saulius
;
2023-05-23T09:24:42+03:00
;Derived atom types and hydrogen counts
from atom names that follow the AMCSD naming convention
(Wat == water, O-H == hydroxyl).
;

loop_
_cod_related_entry_id
_cod_related_entry_database
_cod_related_entry_code
1 AMCSD 0017094
